data_4027516
loop_
_publ_author_name
'Igor A. Kirilyuk'
'Yuliya F. Polienko'
'Olesya A. Krumkacheva'
'Rodion K. Strizhakov'
'Yurii V. Gatilov'
'Igor A. Grigor'ev'
'Elena G. Bagryanskaya'

_publ_contact_author_address
;Novosibirsk Institute of Organic Chemistry SB RAS, 
Lavrentjev Ave. 9, 630090, Novosibirsk, Russian Federation
;
_publ_contact_author_email gatilov@nioch.nsc.ru
_publ_contact_author_name 'Dr. Yu.V. Gatilov'
_publ_section_title
;
 Synthesis of 2,5-Bis(spirocyclohexane)-Substituted Nitroxides of
 Pyrroline and Pyrrolidine Series, Including Thiol-Specific Spin Label: An
 Analogue of MTSSL with Long Relaxation Time
;
_journal_name_full 'Journal of Organic Chemistry'
_journal_page_first 8016
_journal_page_last 8027
_journal_paper_doi 10.1021/jo301235j
_journal_volume 77
_journal_year 2012
_chemical_formula_moiety 'C16 H22 N3 O'
_chemical_formula_sum 'C16 H22 N3 O'
_chemical_formula_weight 272.37
_chemical_melting_point 449
_chemical_name_systematic
; 
 14R(S),15R(S)-14,15-dicyano-7-azadispiro[5.1.5.2]pentadecane-7-oxyl 
;
_space_group_IT_number 33
_symmetry_cell_setting orthorhombic
_symmetry_space_group_name_Hall 'P 2c -2n'
_symmetry_space_group_name_H-M 'P n a 21'
_atom_sites_solution_hydrogens geom
_atom_sites_solution_primary direct
_atom_sites_solution_secondary difmap
_audit_creation_method SHELXL-97
_cell_angle_alpha 90.00
_cell_angle_beta 90.00
_cell_angle_gamma 90.00
_cell_formula_units_Z 4
_cell_length_a 9.2386(8)
_cell_length_b 24.0533(17)
_cell_length_c 6.5901(5)
_cell_measurement_reflns_used 5030
_cell_measurement_temperature 150(2)
_cell_measurement_theta_max 30.01
_cell_measurement_theta_min 2.36
_cell_volume 1464.4(2)
_computing_cell_refinement 'Bruker SAINT'
_computing_data_collection 'Bruker APEX2'
_computing_data_reduction 'Bruker SAINT'
_computing_structure_refinement 'SHELXL-97 (Sheldrick, 2008)'
_computing_structure_solution 'SHELXS-97 (Sheldrick, 2008)'
_diffrn_ambient_temperature 150(2)
_diffrn_measured_fraction_theta_full 0.990
_diffrn_measured_fraction_theta_max 0.990
_diffrn_measurement_device_type 'Bruker APEX-II CCD'
_diffrn_measurement_method '\f and \w scans'
_diffrn_radiation_monochromator graphite
_diffrn_radiation_source 'fine-focus sealed tube'
_diffrn_radiation_type MoK\a
_diffrn_radiation_wavelength 0.71073
_diffrn_reflns_av_R_equivalents 0.0102
_diffrn_reflns_av_sigmaI/netI 0.0160
_diffrn_reflns_limit_h_max 12
_diffrn_reflns_limit_h_min -4
_diffrn_reflns_limit_k_max 33
_diffrn_reflns_limit_k_min -32
_diffrn_reflns_limit_l_max 9
_diffrn_reflns_limit_l_min -8
_diffrn_reflns_number 6444
_diffrn_reflns_theta_full 30.04
_diffrn_reflns_theta_max 30.04
_diffrn_reflns_theta_min 1.69
_exptl_absorpt_coefficient_mu 0.079
_exptl_absorpt_correction_T_max 0.9703
_exptl_absorpt_correction_T_min 0.8842
_exptl_absorpt_correction_type multi-scan
_exptl_absorpt_process_details SADABS-2008/1
_exptl_crystal_colour yellow
_exptl_crystal_density_diffrn 1.235
_exptl_crystal_description prism
_exptl_crystal_F_000 588
_exptl_crystal_size_max 0.60
_exptl_crystal_size_mid 0.38
_exptl_crystal_size_min 0.32
_refine_diff_density_max 0.311
_refine_diff_density_min -0.150
_refine_diff_density_rms 0.041
_refine_ls_abs_structure_details 'Flack H D (1983), Acta Cryst. A39, 876-881'
_refine_ls_abs_structure_Flack 0.3(12)
_refine_ls_extinction_method none
_refine_ls_goodness_of_fit_ref 1.155
_refine_ls_hydrogen_treatment constr
_refine_ls_matrix_type full
_refine_ls_number_parameters 181
_refine_ls_number_reflns 3825
_refine_ls_number_restraints 1
_refine_ls_restrained_S_all 1.155
_refine_ls_R_factor_all 0.0363
_refine_ls_R_factor_gt 0.0350
_refine_ls_shift/su_max 0.009
_refine_ls_shift/su_mean 0.001
_refine_ls_structure_factor_coef Fsqd
_refine_ls_weighting_details 'calc w=1/[\s^2^(Fo^2^)+(0.0533P)^2^+0.2489P] where P=(Fo^2^+2Fc^2^)/3'
_refine_ls_weighting_scheme calc
_refine_ls_wR_factor_gt 0.0926
_refine_ls_wR_factor_ref 0.0980
_reflns_number_gt 3739
_reflns_number_total 3825
_reflns_threshold_expression >2sigma(I)
_cod_data_source_file jo301235j_si_001_3.cif
_cod_data_source_block compound16_nl1213
_cod_database_code 4027516

loop_
_symmetry_equiv_pos_as_xyz
'x, y, z'
'-x, -y, z+1/2'
'x+1/2, -y+1/2, z'
'-x+1/2, y+1/2, z+1/2'

loop_
_atom_site_label
_atom_site_type_symbol
_atom_site_fract_x
_atom_site_fract_y
_atom_site_fract_z
_atom_site_U_iso_or_equiv
_atom_site_adp_type
_atom_site_occupancy
_atom_site_symmetry_multiplicity
_atom_site_calc_flag
_atom_site_refinement_flags
O1 O 0.72227(11) 0.37475(5) -0.12948(15) 0.0294(2) Uani 1 1 d .
N1 N 0.78279(11) 0.36924(4) 0.04300(17) 0.0187(2) Uani 1 1 d .
C2 C 0.94122(12) 0.35955(4) 0.05966(18) 0.0152(2) Uani 1 1 d .
N2 N 1.08897(13) 0.44943(5) 0.4390(2) 0.0302(2) Uani 1 1 d .
N3 N 0.74511(16) 0.24976(5) 0.4470(2) 0.0344(3) Uani 1 1 d .
C3 C 0.96404(12) 0.36013(5) 0.29398(19) 0.0170(2) Uani 1 1 d .
H3 H 1.0233 0.3271 0.3336 0.020 Uiso 1 1 calc R
C4 C 0.80927(12) 0.35448(4) 0.38930(18) 0.0162(2) Uani 1 1 d .
H4 H 0.8052 0.3751 0.5209 0.019 Uiso 1 1 calc R
C5 C 0.70559(12) 0.38190(5) 0.23362(19) 0.0152(2) Uani 1 1 d .
C6 C 0.97565(12) 0.30225(5) -0.0312(2) 0.0191(2) Uani 1 1 d .
H6A H 0.9309 0.2731 0.0543 0.023 Uiso 1 1 calc R
H6B H 0.9322 0.2997 -0.1683 0.023 Uiso 1 1 calc R
C7 C 1.13857(14) 0.29135(5) -0.0466(2) 0.0256(3) Uani 1 1 d .
H7A H 1.1803 0.2889 0.0915 0.031 Uiso 1 1 calc R
H7B H 1.1551 0.2553 -0.1154 0.031 Uiso 1 1 calc R
C8 C 1.21468(14) 0.33732(6) -0.1643(2) 0.0273(3) Uani 1 1 d .
H8A H 1.1803 0.3373 -0.3065 0.033 Uiso 1 1 calc R
H8B H 1.3202 0.3303 -0.1652 0.033 Uiso 1 1 calc R
C9 C 1.18487(14) 0.39398(6) -0.0688(2) 0.0261(3) Uani 1 1 d .
H9A H 1.2316 0.4234 -0.1511 0.031 Uiso 1 1 calc R
H9B H 1.2274 0.3952 0.0690 0.031 Uiso 1 1 calc R
C10 C 1.02245(13) 0.40530(5) -0.0555(2) 0.0203(2) Uani 1 1 d .
H10A H 0.9824 0.4083 -0.1943 0.024 Uiso 1 1 calc R
H10B H 1.0066 0.4413 0.0138 0.024 Uiso 1 1 calc R
C11 C 0.69673(13) 0.44533(5) 0.26395(19) 0.0195(2) Uani 1 1 d .
H11A H 0.7959 0.4606 0.2754 0.023 Uiso 1 1 calc R
H11B H 0.6504 0.4624 0.1436 0.023 Uiso 1 1 calc R
C12 C 0.61054(14) 0.46087(5) 0.4536(2) 0.0245(2) Uani 1 1 d .
H12A H 0.6011 0.5018 0.4614 0.029 Uiso 1 1 calc R
H12B H 0.6635 0.4482 0.5757 0.029 Uiso 1 1 calc R
C13 C 0.45979(14) 0.43460(5) 0.4510(3) 0.0280(3) Uani 1 1 d .
H13A H 0.4100 0.4427 0.5807 0.034 Uiso 1 1 calc R
H13B H 0.4021 0.4512 0.3398 0.034 Uiso 1 1 calc R
C14 C 0.46892(13) 0.37175(5) 0.4210(2) 0.0247(3) Uani 1 1 d .
H14A H 0.3700 0.3561 0.4118 0.030 Uiso 1 1 calc R
H14B H 0.5176 0.3547 0.5395 0.030 Uiso 1 1 calc R
C15 C 0.55291(13) 0.35762(5) 0.2281(2) 0.0207(2) Uani 1 1 d .
H15A H 0.5588 0.3167 0.2133 0.025 Uiso 1 1 calc R
H15B H 0.5005 0.3725 0.1089 0.025 Uiso 1 1 calc R
C16 C 1.03434(13) 0.41085(5) 0.3720(2) 0.0206(2) Uani 1 1 d .
C17 C 0.77400(14) 0.29538(5) 0.42288(19) 0.0218(2) Uani 1 1 d .

loop_
_atom_site_aniso_label
_atom_site_aniso_U_11
_atom_site_aniso_U_22
_atom_site_aniso_U_33
_atom_site_aniso_U_23
_atom_site_aniso_U_13
_atom_site_aniso_U_12
O1 0.0228(4) 0.0520(6) 0.0135(4) 0.0013(4) -0.0032(4) 0.0068(4)
N1 0.0165(4) 0.0277(5) 0.0119(5) 0.0005(4) 0.0006(4) 0.0041(4)
C2 0.0154(5) 0.0182(5) 0.0119(5) -0.0003(4) 0.0012(4) 0.0020(3)
N2 0.0271(5) 0.0352(6) 0.0283(6) -0.0063(5) -0.0009(5) -0.0040(4)
N3 0.0501(7) 0.0241(5) 0.0290(6) 0.0060(5) 0.0027(6) 0.0001(5)
C3 0.0167(5) 0.0221(5) 0.0122(5) 0.0002(4) 0.0006(4) 0.0033(4)
C4 0.0187(5) 0.0166(4) 0.0133(5) 0.0006(4) 0.0016(4) 0.0017(3)
C5 0.0156(4) 0.0172(4) 0.0127(5) 0.0010(4) 0.0015(4) 0.0029(4)
C6 0.0201(5) 0.0179(5) 0.0194(5) -0.0023(4) 0.0029(5) 0.0012(4)
C7 0.0232(6) 0.0291(5) 0.0245(6) -0.0024(6) 0.0044(5) 0.0093(4)
C8 0.0195(5) 0.0387(7) 0.0236(7) -0.0045(5) 0.0073(5) 0.0017(5)
C9 0.0222(5) 0.0339(6) 0.0223(6) -0.0032(5) 0.0063(5) -0.0076(5)
C10 0.0239(5) 0.0207(5) 0.0164(5) 0.0013(4) 0.0045(5) -0.0008(4)
C11 0.0190(5) 0.0164(5) 0.0231(6) 0.0032(4) 0.0052(4) 0.0020(4)
C12 0.0264(6) 0.0181(4) 0.0291(6) -0.0047(5) 0.0089(6) 0.0009(4)
C13 0.0246(6) 0.0255(6) 0.0340(7) -0.0024(6) 0.0148(6) 0.0031(4)
C14 0.0216(5) 0.0246(5) 0.0280(7) 0.0001(5) 0.0101(5) -0.0025(4)
C15 0.0182(5) 0.0222(5) 0.0218(6) -0.0021(4) 0.0019(5) -0.0023(4)
C16 0.0176(5) 0.0278(5) 0.0164(5) -0.0016(5) 0.0017(4) 0.0019(4)
C17 0.0275(6) 0.0226(5) 0.0154(6) 0.0036(4) 0.0028(5) 0.0025(4)

loop_
_atom_type_symbol
_atom_type_description
_atom_type_scat_dispersion_real
_atom_type_scat_dispersion_imag
_atom_type_scat_source
C C 0.0033 0.0016 'International Tables Vol C Tables 4.2.6.8 and 6.1.1.4'
H H 0.0000 0.0000 'International Tables Vol C Tables 4.2.6.8 and 6.1.1.4'
N N 0.0061 0.0033 'International Tables Vol C Tables 4.2.6.8 and 6.1.1.4'
O O 0.0106 0.0060 'International Tables Vol C Tables 4.2.6.8 and 6.1.1.4'

loop_
_geom_angle_atom_site_label_1
_geom_angle_atom_site_label_2
_geom_angle_atom_site_label_3
_geom_angle
O1 N1 C5 121.72(9)
O1 N1 C2 120.97(9)
C5 N1 C2 116.44(9)
N1 C2 C10 109.45(9)
N1 C2 C6 108.41(9)
C10 C2 C6 110.48(10)
N1 C2 C3 101.83(9)
C10 C2 C3 114.70(10)
C6 C2 C3 111.48(9)
C16 C3 C2 114.34(10)
C16 C3 C4 109.49(9)
C2 C3 C4 105.84(9)
C16 C3 H3 109.0
C2 C3 H3 109.0
C4 C3 H3 109.0
C17 C4 C5 111.88(10)
C17 C4 C3 110.18(9)
C5 C4 C3 105.16(9)
C17 C4 H4 109.8
C5 C4 H4 109.8
C3 C4 H4 109.8
N1 C5 C15 110.31(10)
N1 C5 C11 109.90(9)
C15 C5 C11 109.44(9)
N1 C5 C4 100.18(8)
C15 C5 C4 115.06(10)
C11 C5 C4 111.60(10)
C7 C6 C2 112.52(10)
C7 C6 H6A 109.1
C2 C6 H6A 109.1
C7 C6 H6B 109.1
C2 C6 H6B 109.1
H6A C6 H6B 107.8
C8 C7 C6 111.31(10)
C8 C7 H7A 109.4
C6 C7 H7A 109.4
C8 C7 H7B 109.4
C6 C7 H7B 109.4
H7A C7 H7B 108.0
C7 C8 C9 110.81(11)
C7 C8 H8A 109.5
C9 C8 H8A 109.5
C7 C8 H8B 109.5
C9 C8 H8B 109.5
H8A C8 H8B 108.1
C8 C9 C10 111.11(10)
C8 C9 H9A 109.4
C10 C9 H9A 109.4
C8 C9 H9B 109.4
C10 C9 H9B 109.4
H9A C9 H9B 108.0
C9 C10 C2 112.41(10)
C9 C10 H10A 109.1
C2 C10 H10A 109.1
C9 C10 H10B 109.1
C2 C10 H10B 109.1
H10A C10 H10B 107.9
C12 C11 C5 112.08(9)
C12 C11 H11A 109.2
C5 C11 H11A 109.2
C12 C11 H11B 109.2
C5 C11 H11B 109.2
H11A C11 H11B 107.9
C11 C12 C13 111.36(11)
C11 C12 H12A 109.4
C13 C12 H12A 109.4
C11 C12 H12B 109.4
C13 C12 H12B 109.4
H12A C12 H12B 108.0
C14 C13 C12 111.11(10)
C14 C13 H13A 109.4
C12 C13 H13A 109.4
C14 C13 H13B 109.4
C12 C13 H13B 109.4
H13A C13 H13B 108.0
C13 C14 C15 110.87(10)
C13 C14 H14A 109.5
C15 C14 H14A 109.5
C13 C14 H14B 109.5
C15 C14 H14B 109.5
H14A C14 H14B 108.1
C5 C15 C14 111.36(10)
C5 C15 H15A 109.4
C14 C15 H15A 109.4
C5 C15 H15B 109.4
C14 C15 H15B 109.4
H15A C15 H15B 108.0
N2 C16 C3 177.66(15)
N3 C17 C4 179.03(15)

loop_
_geom_bond_atom_site_label_1
_geom_bond_atom_site_label_2
_geom_bond_distance
O1 N1 1.2736(14)
N1 C5 1.4763(15)
N1 C2 1.4862(14)
C2 C10 1.5328(16)
C2 C6 1.5361(15)
C2 C3 1.5585(17)
N2 C16 1.1449(17)
N3 C17 1.1406(17)
C3 C16 1.4746(16)
C3 C4 1.5677(16)
C3 H3 1.0000
C4 C17 1.4751(15)
C4 C5 1.5508(16)
C4 H4 1.0000
C5 C15 1.5272(16)
C5 C11 1.5408(15)
C6 C7 1.5312(17)
C6 H6A 0.9900
C6 H6B 0.9900
C7 C8 1.522(2)
C7 H7A 0.9900
C7 H7B 0.9900
C8 C9 1.5262(19)
C8 H8A 0.9900
C8 H8B 0.9900
C9 C10 1.5276(17)
C9 H9A 0.9900
C9 H9B 0.9900
C10 H10A 0.9900
C10 H10B 0.9900
C11 C12 1.5284(18)
C11 H11A 0.9900
C11 H11B 0.9900
C12 C13 1.5295(18)
C12 H12A 0.9900
C12 H12B 0.9900
C13 C14 1.5270(17)
C13 H13A 0.9900
C13 H13B 0.9900
C14 C15 1.5275(18)
C14 H14A 0.9900
C14 H14B 0.9900
C15 H15A 0.9900
C15 H15B 0.9900

loop_
_geom_torsion_atom_site_label_1
_geom_torsion_atom_site_label_2
_geom_torsion_atom_site_label_3
_geom_torsion_atom_site_label_4
_geom_torsion
O1 N1 C2 C10 54.20(14)
C5 N1 C2 C10 -115.33(11)
O1 N1 C2 C6 -66.37(14)
C5 N1 C2 C6 124.10(11)
O1 N1 C2 C3 175.99(11)
C5 N1 C2 C3 6.45(12)
N1 C2 C3 C16 -105.97(10)
C10 C2 C3 C16 12.12(14)
C6 C2 C3 C16 138.62(10)
N1 C2 C3 C4 14.63(10)
C10 C2 C3 C4 132.72(9)
C6 C2 C3 C4 -100.78(10)
C16 C3 C4 C17 -145.27(11)
C2 C3 C4 C17 91.02(11)
C16 C3 C4 C5 94.00(11)
C2 C3 C4 C5 -29.70(11)
O1 N1 C5 C15 44.46(14)
C2 N1 C5 C15 -146.09(10)
O1 N1 C5 C11 -76.29(14)
C2 N1 C5 C11 93.16(11)
O1 N1 C5 C4 166.15(11)
C2 N1 C5 C4 -24.40(12)
C17 C4 C5 N1 -88.10(11)
C3 C4 C5 N1 31.51(11)
C17 C4 C5 C15 30.15(14)
C3 C4 C5 C15 149.75(10)
C17 C4 C5 C11 155.61(10)
C3 C4 C5 C11 -84.79(11)
N1 C2 C6 C7 172.57(11)
C10 C2 C6 C7 52.64(14)
C3 C2 C6 C7 -76.13(13)
C2 C6 C7 C8 -54.74(15)
C6 C7 C8 C9 56.02(15)
C7 C8 C9 C10 -56.50(15)
C8 C9 C10 C2 55.71(15)
N1 C2 C10 C9 -172.47(10)
C6 C2 C10 C9 -53.17(14)
C3 C2 C10 C9 73.84(13)
N1 C5 C11 C12 176.90(10)
C15 C5 C11 C12 55.63(14)
C4 C5 C11 C12 -72.89(13)
C5 C11 C12 C13 -54.67(15)
C11 C12 C13 C14 54.22(16)
C12 C13 C14 C15 -55.83(16)
N1 C5 C15 C14 -178.17(10)
C11 C5 C15 C14 -57.14(13)
C4 C5 C15 C14 69.43(13)
C13 C14 C15 C5 58.05(15)
C2 C3 C16 N2 -176(76)
C4 C3 C16 N2 66(3)
C5 C4 C17 N3 -2(9)
C3 C4 C17 N3 -119(9)
